data_7714977
loop_
_publ_author_name
'Chen, Yue-Chen'
'Di, Yi-Ming'
'Zhang, Shu-Quan'
'Lin, Mei-Jin'

_publ_section_title
;
 Polyoxometalate/<i>s</i>-triazine hybrid heterostructures with ultrafast
 photochromic properties.
;
_journal_issue 7
_journal_name_full 'Dalton transactions (Cambridge, England : 2003)'
_journal_page_first 3215
_journal_page_last 3223
_journal_paper_doi 10.1039/d3dt04157c
_journal_volume 53
_journal_year 2024
_chemical_formula_moiety 'O40 Si W12, 2(C18 H15 N6), 2(C2 H3 N), 2(Cl)'
_chemical_formula_sum 'C40 H36 Cl2 N14 O40 Si W12'
_chemical_formula_weight 3658.02
_space_group_crystal_system monoclinic
_space_group_IT_number 14
_space_group_name_Hall '-P 2yn'
_space_group_name_H-M_alt 'P 1 21/n 1'
_atom_sites_solution_hydrogens geom
_audit_creation_date 2023-12-11
_audit_creation_method
;
Olex2 1.3
(compiled 2020.11.12 svn.r5f609507 for OlexSys, GUI svn.r6408)
;
_audit_update_record
;
2024-01-05 deposited with the CCDC.	2024-01-10 downloaded from the CCDC.
;
_cell_angle_alpha 90
_cell_angle_beta 104.594(3)
_cell_angle_gamma 90
_cell_formula_units_Z 2
_cell_length_a 13.8694(4)
_cell_length_b 14.4842(4)
_cell_length_c 17.5681(6)
_cell_measurement_reflns_used 8443
_cell_measurement_temperature 293(2)
_cell_measurement_theta_max 27.9690
_cell_measurement_theta_min 2.0650
_cell_volume 3415.34(19)
_computing_cell_refinement 'CrysAlisPro 1.171.39.28b (Rigaku OD, 2015)'
_computing_data_collection 'CrysAlisPro 1.171.39.28b (Rigaku OD, 2015)'
_computing_data_reduction 'CrysAlisPro 1.171.39.28b (Rigaku OD, 2015)'
_computing_molecular_graphics 'Olex2 1.3 (Dolomanov et al., 2009)'
_computing_publication_material 'Olex2 1.3 (Dolomanov et al., 2009)'
_computing_structure_refinement 'SHELXL 2018/3 (Sheldrick, 2015)'
_computing_structure_solution 'SHELXT 2018/2 (Sheldrick, 2018)'
_diffrn_ambient_temperature 293(2)
_diffrn_measured_fraction_theta_full 0.999
_diffrn_measured_fraction_theta_max 0.999
_diffrn_measurement_details
;
List of Runs (angles in degrees, time in seconds):

  # Type    Start    End  Width  t~exp~   \w     \q     \k     \f   Frames
#--------------------------------------------------------------------------
  1  \w    -71.00  15.00   0.50    5.00    --   -9.60  18.00  69.00  172
  2  \w    -48.00 -22.00   0.50    5.00    --   -9.60  55.00 -60.00   52
  3  \w      2.00  68.00   0.50    5.00    --   -9.60  55.00 -60.00  132
  4  \w    -99.00  80.00   0.50    5.00    --   -9.60  43.00 -30.00  358
;
_diffrn_measurement_device 'four-circle diffractometer'
_diffrn_measurement_device_type 'XtaLAB AFC11 (RCD3): quarter-chi single'
_diffrn_measurement_method '\w scans'
_diffrn_radiation_type MoK\a
_diffrn_radiation_wavelength 0.71073
_diffrn_reflns_av_R_equivalents 0.0498
_diffrn_reflns_av_unetI/netI 0.0454
_diffrn_reflns_Laue_measured_fraction_full 0.999
_diffrn_reflns_Laue_measured_fraction_max 0.999
_diffrn_reflns_limit_h_max 16
_diffrn_reflns_limit_h_min -16
_diffrn_reflns_limit_k_max 14
_diffrn_reflns_limit_k_min -17
_diffrn_reflns_limit_l_max 20
_diffrn_reflns_limit_l_min -17
_diffrn_reflns_number 27259
_diffrn_reflns_point_group_measured_fraction_full 0.999
_diffrn_reflns_point_group_measured_fraction_max 0.999
_diffrn_reflns_theta_full 25.027
_diffrn_reflns_theta_max 25.027
_diffrn_reflns_theta_min 2.069
_exptl_absorpt_coefficient_mu 20.316
_exptl_absorpt_correction_T_max 1.00000
_exptl_absorpt_correction_T_min 0.26467
_exptl_absorpt_correction_type multi-scan
_exptl_absorpt_process_details
;
CrysAlisPro 1.171.39.28b (Rigaku Oxford Diffraction, 2015)
Empirical absorption correction using spherical harmonics,
 implemented in SCALE3 ABSPACK scaling algorithm.
;
_exptl_crystal_colour 'clear light colourless'
_exptl_crystal_colour_lustre clear
_exptl_crystal_colour_modifier light
_exptl_crystal_colour_primary colourless
_exptl_crystal_density_diffrn 3.557
_exptl_crystal_description block
_exptl_crystal_F_000 3260
_exptl_crystal_size_min 0.3
_refine_diff_density_max 1.526
_refine_diff_density_min -1.774
_refine_diff_density_rms 0.326
_refine_ls_extinction_method none
_refine_ls_goodness_of_fit_ref 1.182
_refine_ls_hydrogen_treatment constr
_refine_ls_matrix_type full
_refine_ls_number_parameters 494
_refine_ls_number_reflns 6031
_refine_ls_number_restraints 563
_refine_ls_restrained_S_all 1.179
_refine_ls_R_factor_all 0.0654
_refine_ls_R_factor_gt 0.0530
_refine_ls_shift/su_max 0.001
_refine_ls_shift/su_mean 0.000
_refine_ls_structure_factor_coef Fsqd
_refine_ls_weighting_details 'w=1/[\s^2^(Fo^2^)+143.4814P] where P=(Fo^2^+2Fc^2^)/3'
_refine_ls_weighting_scheme calc
_refine_ls_wR_factor_gt 0.1043
_refine_ls_wR_factor_ref 0.1081
_reflns_Friedel_coverage 0.000
_reflns_number_gt 5144
_reflns_number_total 6031
_reflns_threshold_expression 'I > 2\s(I)'
_cod_data_source_file d3dt04157c2.cif
_cod_data_source_block hybrid3
_cod_depositor_comments 'Adding full bibliography for 7714976--7714979.cif.'
_cod_database_code 7714977
_shelx_shelxl_version_number 2018/3
_shelx_space_group_comment
;
The symmetry employed for this shelxl refinement is uniquely defined
by the following loop, which should always be used as a source of
symmetry information in preference to the above space-group names.
They are only intended as comments.
;
_olex2_refinement_description
;
1. Fixed Uiso
 At 1.2 times of:
  All C(H) groups, All N(H) groups
 At 1.5 times of:
  All C(H,H,H) groups
2. Restrained distances
 N009-O00R
 2.85 with sigma of 0.01
 O00R-N009
 2.95 with sigma of 0.01
 W006-O01A \\sim W006-O2
 with sigma of 0.02
 W006-O01B \\sim W006-O01C
 with sigma of 0.02
 W005-O01B \\sim W005-O01C
 with sigma of 0.02
 W006-O016 \\sim W006-O0
 with sigma of 0.02
 W001-O016 \\sim W001-O0
 with sigma of 0.02
3. Rigid bond restraints
 O01C, W001, O00R, O018, O016, O0, O25, W005, W006, Si07, O21, O1, O01B, O012,
 O015, O24, W004, O01A, O2, O00C, O019, C00M, C00P, C00S, H00S, O20, W003, O00T,
  O00E, W002, O011, C00O, C00K, H00P, N00A, C00Z, N00B, C00J, N00D, O00G, O00V,
 O00N, O014, O00L, H00O, N009, H00A, H00Z, C00X, C00Y, C017, C00H, H00Y, C00W,
 C12, H00W, C010, C00U, C013, H12, N00F, C00Q, H013, H010, H00U, C14, H00F,
 H00Q, N00I, H14, H00I
 with sigma for 1-2 distances of 0.01 and sigma for 1-3 distances of 0.02
4. Uiso/Uaniso restraints and constraints
Uanis(O01A) \\sim Ueq, Uanis(W001) \\sim Ueq, Uanis(O00R) \\sim Ueq,
Uanis(O016) \\sim Ueq, Uanis(O018) \\sim Ueq, Uanis(O25) \\sim Ueq, Uanis(W006)
\\sim Ueq, Uanis(W005) \\sim Ueq, Uanis(Si07) \\sim Ueq, Uanis(O00C) \\sim Ueq,
Uanis(O019) \\sim Ueq, Uanis(O01B) \\sim Ueq, Uanis(O012) \\sim Ueq,
Uanis(O015) \\sim Ueq, Uanis(O24) \\sim Ueq, Uanis(O20) \\sim Ueq, Uanis(O21)
\\sim Ueq, Uanis(W002) \\sim Ueq, Uanis(W004) \\sim Ueq, Uanis(W003) \\sim Ueq,
Uanis(O00L) \\sim Ueq, Uanis(O00N) \\sim Ueq, Uanis(O011) \\sim Ueq,
Uanis(O014) \\sim Ueq, Uanis(O00E) \\sim Ueq, Uanis(O00T) \\sim Ueq,
Uanis(O00G) \\sim Ueq, Uanis(O00V) \\sim Ueq: with sigma of 0.01 and sigma for
terminal atoms of 0.02
Uanis(C00Z) \\sim Ueq, Uanis(N00A) \\sim Ueq, Uanis(C00P) \\sim Ueq,
Uanis(C00S) \\sim Ueq, Uanis(C00O) \\sim Ueq, Uanis(C00M) \\sim Ueq,
Uanis(C00K) \\sim Ueq, Uanis(N009) \\sim Ueq, Uanis(N00B) \\sim Ueq,
Uanis(C017) \\sim Ueq, Uanis(C00J) \\sim Ueq, Uanis(N00D) \\sim Ueq,
Uanis(C00H) \\sim Ueq, Uanis(C00X) \\sim Ueq, Uanis(C00Y) \\sim Ueq,
Uanis(C00U) \\sim Ueq, Uanis(C013) \\sim Ueq, Uanis(C00W) \\sim Ueq, Uanis(C12)
\\sim Ueq, Uanis(C14) \\sim Ueq, Uanis(C00Q) \\sim Ueq, Uanis(N00I) \\sim Ueq,
Uanis(C010) \\sim Ueq, Uanis(N00F) \\sim Ueq: with sigma of 0.01 and sigma for
terminal atoms of 0.02
Uanis(O01A) \\sim Ueq: with sigma of 0.0001 and sigma for terminal atoms of
0.0002
Uanis(N00A) \\sim Ueq, Uanis(C00Z) \\sim Ueq, Uanis(C00P) \\sim Ueq,
Uanis(C00O) \\sim Ueq, Uanis(C00S) \\sim Ueq, Uanis(C00M) \\sim Ueq,
Uanis(C00K) \\sim Ueq, Uanis(N009) \\sim Ueq, Uanis(N00B) \\sim Ueq,
Uanis(C017) \\sim Ueq, Uanis(C00J) \\sim Ueq, Uanis(N00D) \\sim Ueq,
Uanis(C00H) \\sim Ueq, Uanis(C00X) \\sim Ueq, Uanis(C00U) \\sim Ueq,
Uanis(C013) \\sim Ueq, Uanis(C00W) \\sim Ueq, Uanis(C00Y) \\sim Ueq, Uanis(C14)
\\sim Ueq, Uanis(C00Q) \\sim Ueq, Uanis(N00I) \\sim Ueq, Uanis(C010) \\sim Ueq,
Uanis(C12) \\sim Ueq, Uanis(N00F) \\sim Ueq: with sigma of 0.01 and sigma for
terminal atoms of 0.02
Uanis(N2) \\sim Ueq, Uanis(C1) \\sim Ueq, Uanis(C3) \\sim Ueq: with sigma of
0.01 and sigma for terminal atoms of 0.02
Uanis(O01B) \\sim Ueq: with sigma of 0.001 and sigma for terminal atoms of 0.002
Uanis(O01C) \\sim Ueq, Uanis(O01B) \\sim Ueq: with sigma of 0.001 and sigma for
terminal atoms of 0.002
Uanis(O0) \\sim Ueq: with sigma of 0.01 and sigma for terminal atoms of 0.02
Uanis(O01A) \\sim Ueq, Uanis(O2) \\sim Ueq, Uanis(Cl1) \\sim Ueq: with sigma of
0.01 and sigma for terminal atoms of 0.02
5. Others
 Sof(O01C)=1-FVAR(1)
 Sof(O01B)=FVAR(1)
 Sof(O0)=1-FVAR(2)
 Sof(O016)=FVAR(2)
 Sof(O2)=1-FVAR(3)
 Sof(O01A)=FVAR(3)
 Fixed Sof: O20(0.5) O21(0.5) O24(0.5) O25(0.5)
6.a Aromatic/amide H refined with riding coordinates:
 N00A(H00A), C00Z(H00Z), C00O(H00O), C00S(H00S), C00P(H00P), C013(H013),
 C00Q(H00Q), N00I(H00I), C14(H14), C00U(H00U), C00Y(H00Y), C12(H12), N00F(H00F),
  C010(H010), C00W(H00W)
6.b Fitted hexagon refined as free rotating group:
 N00A(C00Z,C00O,C00M,C00S,C00P), C00H(C013,C00Q,N00I,C14,C00U), C00K(N00B,C00J,
 N00D,C017,N009), C00Y(C12,N00F,C010,C00W,C00X)
6.c Idealised Me refined as rotating group:
 C1(H1A,H1B,H1C)
;
_olex2_submission_special_instructions 'No special instructions were received'
_oxdiff_exptl_absorpt_empirical_details
;
Empirical correction (ABSPACK) includes:
- Absorption correction using spherical harmonics
- Frame scaling
;

loop_
_space_group_symop_operation_xyz
'x, y, z'
'-x+1/2, y+1/2, -z+1/2'
'-x, -y, -z'
'x-1/2, -y-1/2, z-1/2'

loop_
_atom_site_label
_atom_site_type_symbol
_atom_site_fract_x
_atom_site_fract_y
_atom_site_fract_z
_atom_site_U_iso_or_equiv
_atom_site_adp_type
_atom_site_occupancy
_atom_site_site_symmetry_order
_atom_site_calc_flag
_atom_site_refinement_flags_posn
_atom_site_refinement_flags_adp
_atom_site_refinement_flags_occupancy
_atom_site_disorder_assembly
_atom_site_disorder_group
W001 W 0.44351(5) 0.70263(5) 0.59151(5) 0.03218(18) Uani 1 1 d D U . . .
W002 W 0.67663(5) 0.34208(5) 0.60729(4) 0.02986(18) Uani 1 1 d . U . . .
W003 W 0.42053(5) 0.28448(4) 0.55338(4) 0.03027(18) Uani 1 1 d . U . . .
W004 W 0.24349(5) 0.44424(5) 0.45076(4) 0.03179(18) Uani 1 1 d . U . . .
W005 W 0.37051(5) 0.48586(5) 0.64967(4) 0.03528(19) Uani 1 1 d D U . . .
W006 W 0.62525(5) 0.54856(5) 0.69702(4) 0.03502(19) Uani 1 1 d D U . . .
Si07 Si 0.500000 0.500000 0.500000 0.0232(13) Uani 1 2 d S U P . .
N00A N 0.6770(8) 0.9861(8) 0.5572(6) 0.045(4) Uani 1 1 d G U . . .
H00A H 0.705880 0.990489 0.519350 0.054 Uiso 1 1 calc R U . . .
C00Z C 0.6242(9) 1.0607(6) 0.5758(7) 0.053(5) Uani 1 1 d G U . . .
H00Z H 0.619992 1.115347 0.547281 0.064 Uiso 1 1 calc R U . . .
C00O C 0.5775(9) 1.0537(6) 0.6369(7) 0.049(4) Uani 1 1 d G U . . .
H00O H 0.542170 1.103587 0.649316 0.058 Uiso 1 1 calc R U . . .
C00M C 0.5838(8) 0.9720(7) 0.6794(6) 0.033(3) Uani 1 1 d G U . . .
C00S C 0.6366(8) 0.8974(6) 0.6609(6) 0.031(3) Uani 1 1 d G U . . .
H00S H 0.640817 0.842820 0.689334 0.037 Uiso 1 1 calc R U . . .
C00P C 0.6833(8) 0.9045(6) 0.5997(6) 0.037(4) Uani 1 1 d G U . . .
H00P H 0.718640 0.854579 0.587298 0.045 Uiso 1 1 calc R U . . .
O00C O 0.6817(9) 0.5669(9) 0.7912(7) 0.043(3) Uani 1 1 d . U . . .
O00E O 0.1217(9) 0.4186(9) 0.4282(9) 0.052(4) Uani 1 1 d . U . . .
O00G O 0.3831(10) 0.1808(9) 0.5795(8) 0.055(4) Uani 1 1 d . U . . .
C00H C 0.4591(9) 0.7875(6) 0.8578(7) 0.036(4) Uani 1 1 d G U . . .
C013 C 0.3813(8) 0.7746(7) 0.8934(8) 0.050(4) Uani 1 1 d G U . . .
H013 H 0.343353 0.824744 0.901744 0.060 Uiso 1 1 calc R U . . .
C00Q C 0.3602(8) 0.6867(8) 0.9166(8) 0.058(5) Uani 1 1 d G U . . .
H00Q H 0.308122 0.678070 0.940466 0.070 Uiso 1 1 calc R U . . .
N00I N 0.4169(10) 0.6117(6) 0.9042(8) 0.060(4) Uani 1 1 d G U . . .
H00I H 0.403856 0.557366 0.918571 0.072 Uiso 1 1 calc R U . . .
C14 C 0.4947(9) 0.6246(7) 0.8686(8) 0.058(5) Uani 1 1 d G U . . .
H14 H 0.532694 0.574484 0.860290 0.070 Uiso 1 1 calc R U . . .
C00U C 0.5159(8) 0.7125(8) 0.8454(8) 0.048(4) Uani 1 1 d G U . . .
H00U H 0.567926 0.721158 0.821568 0.058 Uiso 1 1 calc R U . . .
C00K C 0.5328(7) 0.9655(7) 0.7372(5) 0.033(3) Uani 1 1 d G U . . .
N00B N 0.4832(8) 1.0419(5) 0.7567(6) 0.038(3) Uani 1 1 d G U . . .
C00J C 0.4312(7) 1.0347(5) 0.8145(6) 0.035(3) Uani 1 1 d G U . . .
N00D N 0.4289(7) 0.9511(6) 0.8529(5) 0.035(3) Uani 1 1 d G U . . .
C017 C 0.4785(7) 0.8747(5) 0.8334(5) 0.040(4) Uani 1 1 d G U . . .
N009 N 0.5304(6) 0.8820(5) 0.7756(5) 0.032(3) Uani 1 1 d DG U . . .
O00L O 0.6566(10) 0.2952(12) 0.5035(8) 0.063(4) Uani 1 1 d . U . . .
O00N O 0.7598(10) 0.2677(10) 0.6588(9) 0.060(4) Uani 1 1 d . U . . .
O00R O 0.4141(9) 0.7992(9) 0.6320(7) 0.058(4) Uani 1 1 d D U . . .
O00T O 0.3006(12) 0.3261(10) 0.4855(9) 0.067(4) Uani 1 1 d . U . . .
O00V O 0.4651(10) 0.2515(11) 0.4650(8) 0.059(4) Uani 1 1 d . U . . .
C00Y C 0.3551(10) 1.1817(8) 0.7829(5) 0.051(5) Uani 1 1 d G U . . .
H00Y H 0.356866 1.173799 0.730773 0.062 Uiso 1 1 calc R U . . .
C12 C 0.3181(9) 1.2632(7) 0.8064(6) 0.051(4) Uani 1 1 d G U . . .
H12 H 0.295046 1.309757 0.769895 0.061 Uiso 1 1 calc R U . . .
N00F N 0.3154(8) 1.2750(6) 0.8843(7) 0.051(4) Uani 1 1 d G U . . .
H00F H 0.292501 1.325393 0.898845 0.062 Uiso 1 1 calc R U . . .
C010 C 0.3498(9) 1.2054(8) 0.9389(5) 0.045(4) Uani 1 1 d G U . . .
H010 H 0.348044 1.213276 0.991033 0.054 Uiso 1 1 calc R U . . .
C00W C 0.3869(9) 1.1239(7) 0.9154(6) 0.044(4) Uani 1 1 d G U . . .
H00W H 0.409864 1.077318 0.951912 0.053 Uiso 1 1 calc R U . . .
C00X C 0.3895(9) 1.1121(6) 0.8375(7) 0.037(4) Uani 1 1 d G U . . .
O011 O 0.5551(10) 0.2856(11) 0.6116(8) 0.061(3) Uani 1 1 d . U . . .
O012 O 0.2659(11) 0.4789(10) 0.5571(8) 0.062(3) Uani 1 1 d . U . . .
O014 O 0.7590(12) 0.4275(10) 0.5757(9) 0.065(4) Uani 1 1 d . U . . .
O015 O 0.3964(12) 0.3601(10) 0.6347(9) 0.068(4) Uani 1 1 d . U . . .
O016 O 0.5724(19) 0.654(3) 0.638(3) 0.035(7) Uani 0.25(4) 1 d D U P A 1
O018 O 0.3693(11) 0.6153(11) 0.6325(10) 0.074(4) Uani 1 1 d . U . . .
O019 O 0.6632(12) 0.4213(10) 0.6886(9) 0.064(3) Uani 1 1 d . U . . .
O01A O 0.703(3) 0.5901(18) 0.6316(18) 0.035(2) Uani 0.50(5) 1 d D U P A 1
O01B O 0.5074(13) 0.4777(19) 0.687(2) 0.038(5) Uani 0.39(4) 1 d D U P A 1
O20 O 0.5107(15) 0.4539(14) 0.4158(12) 0.026(4) Uani 0.5 1 d . U P A .
O21 O 0.3949(14) 0.5110(15) 0.4354(12) 0.029(4) Uani 0.5 1 d . U P A .
O24 O 0.4120(16) 0.4418(17) 0.5258(14) 0.037(3) Uani 0.5 1 d . U P A .
O25 O 0.4691(16) 0.6070(15) 0.4842(14) 0.036(4) Uani 0.5 1 d . U P A .
O1 O 0.3088(10) 0.4787(10) 0.7204(8) 0.055(4) Uani 1 1 d . U . . .
C1 C 0.595(2) 0.2694(19) 0.8009(17) 0.085(8) Uani 1 1 d . U . . .
H1A H 0.568627 0.294161 0.749094 0.128 Uiso 1 1 calc R U . . .
H1B H 0.568695 0.208652 0.803812 0.128 Uiso 1 1 calc R U . . .
H1C H 0.666389 0.266272 0.811616 0.128 Uiso 1 1 calc R U . . .
N2 N 0.544(2) 0.383(2) 0.900(2) 0.136(11) Uani 1 1 d . U . . .
C3 C 0.567(2) 0.328(2) 0.8579(19) 0.089(9) Uani 1 1 d . U . . .
Cl1 Cl 0.2880(7) 1.4612(4) 0.9417(6) 0.116(3) Uani 1 1 d . U . . .
O01C O 0.4997(13) 0.5064(19) 0.7189(13) 0.049(4) Uani 0.61(4) 1 d D U P A 2
O0 O 0.5561(14) 0.6645(12) 0.6742(15) 0.053(5) Uani 0.75(4) 1 d D U P A 2
O2 O 0.741(3) 0.577(2) 0.661(2) 0.044(7) Uani 0.50(5) 1 d D U P A 2

loop_
_atom_site_aniso_label
_atom_site_aniso_U_11
_atom_site_aniso_U_22
_atom_site_aniso_U_33
_atom_site_aniso_U_23
_atom_site_aniso_U_13
_atom_site_aniso_U_12
W001 0.0280(3) 0.0199(3) 0.0479(5) -0.0060(3) 0.0081(3) 0.0016(3)
W002 0.0303(3) 0.0264(4) 0.0312(4) 0.0054(3) 0.0047(3) 0.0089(3)
W003 0.0373(4) 0.0190(3) 0.0343(4) 0.0038(3) 0.0086(3) -0.0042(3)
W004 0.0198(3) 0.0367(4) 0.0375(4) -0.0045(3) 0.0046(3) -0.0039(3)
W005 0.0304(4) 0.0438(4) 0.0353(4) 0.0124(3) 0.0149(3) 0.0072(3)
W006 0.0385(4) 0.0338(4) 0.0264(4) 0.0031(3) -0.0036(3) -0.0086(3)
Si07 0.021(3) 0.023(3) 0.024(3) 0.002(2) 0.004(2) -0.001(2)
N00A 0.046(7) 0.051(7) 0.041(7) 0.000(6) 0.018(6) -0.006(6)
C00Z 0.061(9) 0.054(8) 0.052(8) 0.013(7) 0.027(7) 0.007(7)
C00O 0.056(8) 0.047(8) 0.049(8) 0.012(6) 0.025(7) 0.011(7)
C00M 0.035(7) 0.032(7) 0.031(7) 0.000(5) 0.005(5) 0.006(6)
C00S 0.034(7) 0.030(7) 0.030(7) -0.005(6) 0.011(6) -0.004(5)
C00P 0.033(7) 0.044(7) 0.038(7) -0.008(6) 0.014(6) -0.001(6)
O00C 0.050(7) 0.043(7) 0.033(5) 0.002(5) 0.004(5) 0.001(6)
O00E 0.026(5) 0.045(7) 0.084(9) -0.013(7) 0.013(6) -0.003(5)
O00G 0.056(8) 0.044(7) 0.058(8) 0.011(6) 0.004(6) -0.025(6)
C00H 0.035(7) 0.031(6) 0.043(8) -0.003(6) 0.011(6) -0.005(5)
C013 0.043(8) 0.050(7) 0.061(9) 0.000(7) 0.022(7) 0.003(6)
C00Q 0.060(9) 0.058(8) 0.066(9) 0.005(7) 0.032(8) -0.002(6)
N00I 0.070(8) 0.043(7) 0.073(9) 0.006(7) 0.029(7) -0.001(6)
C14 0.067(9) 0.048(7) 0.065(9) 0.000(7) 0.026(7) 0.004(7)
C00U 0.047(8) 0.044(7) 0.058(9) -0.005(7) 0.022(7) -0.001(6)
C00K 0.031(7) 0.032(6) 0.036(7) -0.003(5) 0.008(5) -0.002(6)
N00B 0.040(7) 0.040(6) 0.038(7) 0.000(6) 0.016(5) 0.003(5)
C00J 0.036(7) 0.034(6) 0.035(7) 0.001(5) 0.011(6) -0.010(6)
N00D 0.035(6) 0.026(5) 0.046(7) -0.002(5) 0.013(5) -0.004(5)
C017 0.040(7) 0.039(6) 0.044(8) -0.006(6) 0.013(6) -0.005(6)
N009 0.027(6) 0.036(6) 0.031(6) -0.006(5) 0.006(5) -0.001(5)
O00L 0.041(6) 0.098(8) 0.052(6) -0.016(6) 0.018(5) -0.021(6)
O00N 0.054(7) 0.065(9) 0.065(8) 0.031(7) 0.021(7) 0.033(7)
O00R 0.047(7) 0.049(7) 0.078(9) -0.036(7) 0.014(7) 0.010(6)
O00T 0.076(7) 0.057(6) 0.054(7) -0.009(6) -0.011(6) 0.027(6)
O00V 0.044(6) 0.087(8) 0.049(6) -0.018(6) 0.017(5) -0.018(6)
C00Y 0.055(8) 0.052(8) 0.052(8) 0.000(6) 0.023(7) 0.008(7)
C12 0.054(8) 0.040(7) 0.061(7) 0.002(7) 0.021(7) -0.001(7)
N00F 0.050(7) 0.045(7) 0.064(7) -0.008(6) 0.024(6) 0.006(6)
C010 0.041(8) 0.049(7) 0.051(8) -0.009(6) 0.021(7) -0.001(6)
C00W 0.044(8) 0.041(7) 0.051(7) -0.001(6) 0.020(7) -0.003(6)
C00X 0.032(7) 0.035(6) 0.044(7) -0.003(6) 0.011(6) -0.006(6)
O011 0.042(5) 0.091(8) 0.051(7) -0.007(6) 0.011(5) -0.012(5)
O012 0.072(7) 0.061(7) 0.046(5) -0.002(5) 0.002(5) 0.032(6)
O014 0.093(8) 0.048(7) 0.072(8) -0.002(6) 0.053(6) -0.007(6)
O015 0.083(8) 0.059(6) 0.053(6) -0.018(5) 0.000(6) 0.030(6)
O016 0.039(8) 0.038(9) 0.030(11) -0.002(8) 0.010(8) 0.007(8)
O018 0.055(6) 0.058(6) 0.104(8) 0.032(6) 0.012(6) -0.011(5)
O019 0.096(8) 0.043(5) 0.067(7) -0.010(5) 0.047(6) -0.004(5)
O01A 0.035(2) 0.035(2) 0.035(2) 0.00000(10) 0.0088(6) 0.00000(10)
O01B 0.038(5) 0.038(5) 0.038(5) -0.0001(10) 0.0098(15) -0.0001(10)
O20 0.024(8) 0.022(8) 0.031(7) 0.000(6) 0.009(7) 0.000(7)
O21 0.020(6) 0.035(8) 0.029(8) -0.002(6) 0.003(5) 0.005(6)
O24 0.033(6) 0.042(6) 0.037(7) 0.006(6) 0.009(5) -0.005(6)
O25 0.035(8) 0.027(6) 0.041(8) -0.001(6) 0.002(7) 0.002(6)
O1 0.064(8) 0.069(9) 0.044(7) 0.016(7) 0.035(7) 0.017(7)
C1 0.085(14) 0.076(14) 0.095(16) 0.016(13) 0.023(13) -0.020(12)
N2 0.133(18) 0.144(19) 0.137(18) 0.000(16) 0.043(15) -0.001(15)
C3 0.091(12) 0.091(12) 0.086(12) 0.001(9) 0.022(9) -0.012(9)
Cl1 0.183(8) 0.039(3) 0.183(8) -0.041(4) 0.152(7) -0.035(4)
O01C 0.049(4) 0.049(4) 0.049(4) 0.0002(10) 0.0122(14) -0.0001(10)
O0 0.043(7) 0.053(7) 0.059(9) 0.022(7) 0.006(6) -0.001(6)
O2 0.053(10) 0.040(10) 0.040(11) -0.004(8) 0.014(9) -0.002(8)

loop_
_atom_type_symbol
_atom_type_description
_atom_type_scat_dispersion_real
_atom_type_scat_dispersion_imag
_atom_type_scat_source
C C 0.0033 0.0016 'International Tables Vol C Tables 4.2.6.8 and 6.1.1.4'
H H 0.0000 0.0000 'International Tables Vol C Tables 4.2.6.8 and 6.1.1.4'
Cl Cl 0.1484 0.1585 'International Tables Vol C Tables 4.2.6.8 and 6.1.1.4'
N N 0.0061 0.0033 'International Tables Vol C Tables 4.2.6.8 and 6.1.1.4'
O O 0.0106 0.0060 'International Tables Vol C Tables 4.2.6.8 and 6.1.1.4'
Si Si 0.0817 0.0704 'International Tables Vol C Tables 4.2.6.8 and 6.1.1.4'
W W -0.8490 6.8722 'International Tables Vol C Tables 4.2.6.8 and 6.1.1.4'

loop_
_geom_angle_atom_site_label_1
_geom_angle_atom_site_label_2
_geom_angle_atom_site_label_3
_geom_angle
_geom_angle_site_symmetry_1
_geom_angle_site_symmetry_3
_geom_angle_publ_flag
O00L W001 O00V 88.3(6) 3_666 3_666 ?
O00L W001 O016 142(2) 3_666 . ?
O00L W001 O018 89.9(7) 3_666 . ?
O00L W001 O20 96.7(7) 3_666 3_666 ?
O00L W001 O25 62.8(7) 3_666 . ?
O00L W001 O0 161.8(9) 3_666 . ?
O00R W001 O00L 99.2(6) . 3_666 ?
O00R W001 O00V 101.2(7) . 3_666 ?
O00R W001 O016 115.6(19) . . ?
O00R W001 O018 100.7(8) . . ?
O00R W001 O20 157.7(7) . 3_666 ?
O00R W001 O25 155.1(7) . . ?
O00R W001 O0 99.1(8) . . ?
O00V W001 O20 94.7(7) 3_666 3_666 ?
O00V W001 O25 63.4(7) 3_666 . ?
O00V W001 O0 88.5(9) 3_666 . ?
O016 W001 O00V 71.1(12) . 3_666 ?
O016 W001 O20 55.4(16) . 3_666 ?
O016 W001 O25 79(2) . . ?
O018 W001 O00V 158.0(7) . 3_666 ?
O018 W001 O016 97.7(10) . . ?
O018 W001 O20 63.7(7) . 3_666 ?
O018 W001 O25 96.5(8) . . ?
O018 W001 O0 86.4(8) . . ?
O20 W001 O25 47.2(7) 3_666 . ?
O0 W001 O25 99.9(9) . . ?
O00L W002 O21 93.9(7) . 3_666 ?
O00L W002 O25 64.2(7) . 3_666 ?
O00N W002 O00L 101.8(7) . . ?
O00N W002 O011 101.6(7) . . ?
O00N W002 O014 101.4(7) . . ?
O00N W002 O019 99.7(7) . . ?
O00N W002 O21 157.1(8) . 3_666 ?
O00N W002 O25 158.0(8) . 3_666 ?
O011 W002 O00L 88.1(6) . . ?
O011 W002 O21 95.4(7) . 3_666 ?
O011 W002 O25 62.8(7) . 3_666 ?
O014 W002 O00L 84.5(6) . . ?
O014 W002 O011 156.8(7) . . ?
O014 W002 O019 90.3(6) . . ?
O014 W002 O21 63.3(7) . 3_666 ?
O014 W002 O25 94.3(8) . 3_666 ?
O019 W002 O00L 158.5(7) . . ?
O019 W002 O011 88.5(7) . . ?
O019 W002 O21 65.3(7) . 3_666 ?
O019 W002 O25 95.5(8) . 3_666 ?
O25 W002 O21 44.9(7) 3_666 3_666 ?
O00G W003 O00T 100.0(7) . . ?
O00G W003 O00V 100.8(7) . . ?
O00G W003 O011 101.0(7) . . ?
O00G W003 O015 100.6(8) . . ?
O00G W003 O24 157.5(8) . . ?
O00G W003 O25 156.6(7) . 3_666 ?
O00T W003 O011 159.1(7) . . ?
O00T W003 O015 89.8(6) . . ?
O00T W003 O24 64.2(7) . . ?
O00T W003 O25 98.0(7) . 3_666 ?
O00V W003 O00T 88.9(7) . . ?
O00V W003 O011 87.9(6) . . ?
O00V W003 O015 158.5(7) . . ?
O00V W003 O24 95.0(8) . . ?
O00V W003 O25 64.7(7) . 3_666 ?
O011 W003 O015 85.7(7) . . ?
O011 W003 O24 95.5(7) . . ?
O011 W003 O25 62.1(7) . 3_666 ?
O015 W003 O24 65.3(8) . . ?
O015 W003 O25 94.3(8) . 3_666 ?
O24 W003 O25 45.9(8) . 3_666 ?
O00E W004 O00T 100.8(7) . . ?
O00E W004 O012 101.4(7) . . ?
O00E W004 O014 101.6(7) . 3_666 ?
O00E W004 O01A 109.5(12) . 3_666 ?
O00E W004 O21 157.7(7) . . ?
O00E W004 O24 156.8(8) . . ?
O00E W004 O2 94.8(11) . 3_666 ?
O00T W004 O21 95.3(7) . . ?
O00T W004 O24 62.7(7) . . ?
O00T W004 O2 92.2(12) . 3_666 ?
O012 W004 O00T 88.3(6) . . ?
O012 W004 O014 88.3(6) . 3_666 ?
O012 W004 O21 94.3(7) . . ?
O012 W004 O24 63.9(7) . . ?
O012 W004 O2 163.4(10) . 3_666 ?
O014 W004 O00T 157.5(7) 3_666 . ?
O014 W004 O21 62.8(7) 3_666 . ?
O014 W004 O24 96.0(8) 3_666 . ?
O014 W004 O2 84.8(10) 3_666 3_666 ?
O01A W004 O00T 78.2(11) 3_666 . ?
O01A W004 O012 148.0(12) 3_666 . ?
O01A W004 O014 93.3(9) 3_666 3_666 ?
O01A W004 O21 58.9(10) 3_666 . ?
O01A W004 O24 84.1(13) 3_666 . ?
O01A W004 O2 18.8(9) 3_666 3_666 ?
O24 W004 O21 45.5(7) . . ?
O2 W004 O21 69.2(9) 3_666 . ?
O2 W004 O24 101.7(12) 3_666 . ?
O012 W005 O018 86.7(7) . . ?
O012 W005 O20 94.5(7) . 3_666 ?
O012 W005 O24 61.8(7) . . ?
O012 W005 O01C 161.1(8) . . ?
O015 W005 O012 87.7(6) . . ?
O015 W005 O018 157.7(8) . . ?
O015 W005 O20 96.1(7) . 3_666 ?
O015 W005 O24 62.2(7) . . ?
O015 W005 O01C 93.3(10) . . ?
O018 W005 O20 62.9(7) . 3_666 ?
O018 W005 O24 96.3(8) . . ?
O018 W005 O01C 85.2(9) . . ?
O01B W005 O012 142.8(14) . . ?
O01B W005 O015 76.9(11) . . ?
O01B W005 O018 95.0(9) . . ?
O01B W005 O20 54.8(12) . 3_666 ?
O01B W005 O24 81.2(15) . . ?
O20 W005 O24 48.0(7) 3_666 . ?
O1 W005 O012 102.1(7) . . ?
O1 W005 O015 101.2(7) . . ?
O1 W005 O018 101.1(7) . . ?
O1 W005 O01B 113.9(14) . . ?
O1 W005 O20 156.4(7) . 3_666 ?
O1 W005 O24 155.6(8) . . ?
O1 W005 O01C 96.3(9) . . ?
O01C W005 O24 102.2(10) . . ?
O00C W006 O016 116.0(19) . . ?
O00C W006 O019 99.2(6) . . ?
O00C W006 O01A 111.2(12) . . ?
O00C W006 O01B 111.1(13) . . ?
O00C W006 O20 155.6(7) . 3_666 ?
O00C W006 O21 157.0(6) . 3_666 ?
O00C W006 O01C 94.2(8) . . ?
O00C W006 O0 98.8(8) . . ?
O00C W006 O2 94.2(14) . . ?
O016 W006 O019 144(2) . . ?
O016 W006 O01B 100.3(12) . . ?
O016 W006 O20 55.6(16) . 3_666 ?
O016 W006 O21 80(2) . 3_666 ?
O019 W006 O20 95.5(7) . 3_666 ?
O019 W006 O21 63.6(7) . 3_666 ?
O019 W006 O01C 89.5(10) . . ?
O01A W006 O016 66.7(17) . . ?
O01A W006 O019 92.8(10) . . ?
O01A W006 O01B 137.1(17) . . ?
O01A W006 O20 87.2(13) . 3_666 ?
O01A W006 O21 57.9(11) . 3_666 ?
O01B W006 O019 73.9(10) . . ?
O01B W006 O20 55.0(12) . 3_666 ?
O01B W006 O21 80.1(14) . 3_666 ?
O20 W006 O21 47.0(7) 3_666 3_666 ?
O0 W006 O019 161.2(8) . . ?
O0 W006 O01C 83.8(10) . . ?
O2 W006 O019 84.8(10) . . ?
O2 W006 O01C 170.5(13) . . ?
O2 W006 O0 99.3(14) . . ?
O20 Si07 O20 180.0 . 3_666 ?
O21 Si07 O20 108.6(10) . 3_666 ?
O21 Si07 O20 71.4(10) 3_666 3_666 ?
O21 Si07 O20 71.4(10) . . ?
O21 Si07 O20 108.6(10) 3_666 . ?
O21 Si07 O21 180.0 3_666 . ?
O21 Si07 O24 111.0(11) . 3_666 ?
O21 Si07 O24 69.0(11) . . ?
O21 Si07 O24 69.0(11) 3_666 3_666 ?
O21 Si07 O24 111.0(11) 3_666 . ?
O24 Si07 O20 73.8(11) . 3_666 ?
O24 Si07 O20 106.2(11) . . ?
O24 Si07 O20 106.2(11) 3_666 3_666 ?
O24 Si07 O20 73.8(11) 3_666 . ?
O24 Si07 O24 180.0(9) 3_666 . ?
O25 Si07 O20 71.8(11) . 3_666 ?
O25 Si07 O20 108.2(11) 3_666 3_666 ?
O25 Si07 O20 71.8(11) 3_666 . ?
O25 Si07 O20 108.2(11) . . ?
O25 Si07 O21 111.7(11) 3_666 . ?
O25 Si07 O21 68.3(11) 3_666 3_666 ?
O25 Si07 O21 68.3(11) . . ?
O25 Si07 O21 111.7(11) . 3_666 ?
O25 Si07 O24 111.0(12) 3_666 3_666 ?
O25 Si07 O24 111.0(12) . . ?
O25 Si07 O24 69.0(12) 3_666 . ?
O25 Si07 O24 69.0(12) . 3_666 ?
O25 Si07 O25 180.0 3_666 . ?
C00Z N00A H00A 120.0 . . ?
C00Z N00A C00P 120.0 . . ?
C00P N00A H00A 120.0 . . ?
N00A C00Z H00Z 120.0 . . ?
C00O C00Z N00A 120.0 . . ?
C00O C00Z H00Z 120.0 . . ?
C00Z C00O H00O 120.0 . . ?
C00Z C00O C00M 120.0 . . ?
C00M C00O H00O 120.0 . . ?
C00O C00M C00S 120.0 . . ?
C00K C00M C00O 118.7(8) . . ?
C00K C00M C00S 121.2(8) . . ?
C00M C00S H00S 120.0 . . ?
C00P C00S C00M 120.0 . . ?
C00P C00S H00S 120.0 . . ?
N00A C00P H00P 120.0 . . ?
C00S C00P N00A 120.0 . . ?
C00S C00P H00P 120.0 . . ?
C013 C00H C00U 120.0 . . ?
C017 C00H C013 119.7(9) . . ?
C017 C00H C00U 120.3(9) . . ?
C00H C013 H013 120.0 . . ?
C00H C013 C00Q 120.0 . . ?
C00Q C013 H013 120.0 . . ?
C013 C00Q H00Q 120.0 . . ?
C013 C00Q N00I 120.0 . . ?
N00I C00Q H00Q 120.0 . . ?
C00Q N00I H00I 120.0 . . ?
C14 N00I C00Q 120.0 . . ?
C14 N00I H00I 120.0 . . ?
N00I C14 H14 120.0 . . ?
N00I C14 C00U 120.0 . . ?
C00U C14 H14 120.0 . . ?
C00H C00U H00U 120.0 . . ?
C14 C00U C00H 120.0 . . ?
C14 C00U H00U 120.0 . . ?
C00M C00K N00B 120.3(8) . . ?
C00M C00K N009 119.7(8) . . ?
N00B C00K N009 120.0 . . ?
C00K N00B C00J 120.0 . . ?
N00B C00J N00D 120.0 . . ?
C00X C00J N00B 119.3(8) . . ?
C00X C00J N00D 120.5(8) . . ?
C017 N00D C00J 120.0 . . ?
C00H C017 N00D 120.3(8) . . ?
C00H C017 N009 118.2(8) . . ?
N00D C017 N009 120.0 . . ?
C017 N009 C00K 120.0 . . ?
W001 O00L W002 137.9(9) 3_666 . ?
W003 O00T W004 135.5(9) . . ?
W003 O00V W001 137.9(8) . 3_666 ?
C12 C00Y H00Y 120.0 . . ?
C12 C00Y C00X 120.0 . . ?
C00X C00Y H00Y 120.0 . . ?
C00Y C12 H12 120.0 . . ?
N00F C12 C00Y 120.0 . . ?
N00F C12 H12 120.0 . . ?
C12 N00F H00F 120.0 . . ?
C12 N00F C010 120.0 . . ?
C010 N00F H00F 120.0 . . ?
N00F C010 H010 120.0 . . ?
C00W C010 N00F 120.0 . . ?
C00W C010 H010 120.0 . . ?
C010 C00W H00W 120.0 . . ?
C010 C00W C00X 120.0 . . ?
C00X C00W H00W 120.0 . . ?
C00J C00X C00Y 119.3(9) . . ?
C00J C00X C00W 120.6(9) . . ?
C00W C00X C00Y 120.0 . . ?
W003 O011 W002 138.7(9) . . ?
W004 O012 W005 140.1(8) . . ?
W002 O014 W004 138.0(9) . 3_666 ?
W005 O015 W003 137.6(9) . . ?
W006 O016 W001 136.6(18) . . ?
W001 O018 W005 137.7(10) . . ?
W002 O019 W006 136.3(9) . . ?
W004 O01A W006 143.5(15) 3_666 . ?
W005 O01B W006 141.4(15) . . ?
W001 O20 W005 95.5(7) 3_666 3_666 ?
W006 O20 W001 96.2(7) 3_666 3_666 ?
W006 O20 W005 95.9(8) 3_666 3_666 ?
Si07 O20 W001 121.2(11) . 3_666 ?
Si07 O20 W005 120.4(10) . 3_666 ?
Si07 O20 W006 121.4(10) . 3_666 ?
W002 O21 W006 94.4(7) 3_666 3_666 ?
W004 O21 W002 95.1(7) . 3_666 ?
W004 O21 W006 94.1(7) . 3_666 ?
Si07 O21 W002 122.6(11) . 3_666 ?
Si07 O21 W004 123.0(12) . . ?
Si07 O21 W006 120.2(11) . 3_666 ?
Si07 O21 O25 55.8(9) . . ?
O25 O21 W002 66.8(10) . 3_666 ?
O25 O21 W004 131.9(13) . . ?
O25 O21 W006 129.8(13) . 3_666 ?
W003 O24 W004 97.0(8) . . ?
W003 O24 W005 94.6(8) . . ?
W004 O24 W005 94.0(8) . . ?
Si07 O24 W003 124.0(13) . . ?
Si07 O24 W004 122.4(12) . . ?
Si07 O24 W005 117.8(12) . . ?
W002 O25 W001 94.7(8) 3_666 . ?
W002 O25 W003 96.0(8) 3_666 3_666 ?
W003 O25 W001 93.9(8) 3_666 . ?
Si07 O25 W001 119.8(12) . . ?
Si07 O25 W002 124.2(12) . 3_666 ?
Si07 O25 W003 121.1(12) . 3_666 ?
Si07 O25 O21 55.8(10) . . ?
O21 O25 W001 128.8(14) . . ?
O21 O25 W002 68.3(9) . 3_666 ?
O21 O25 W003 134.3(14) . 3_666 ?
H1A C1 H1B 109.5 . . ?
H1A C1 H1C 109.5 . . ?
H1B C1 H1C 109.5 . . ?
C3 C1 H1A 109.5 . . ?
C3 C1 H1B 109.5 . . ?
C3 C1 H1C 109.5 . . ?
N2 C3 C1 174(4) . . ?
W005 O01C W006 130.9(12) . . ?
W006 O0 W001 132.4(11) . . ?
W006 O2 W004 125.9(19) . 3_666 ?

loop_
_geom_bond_atom_site_label_1
_geom_bond_atom_site_label_2
_geom_bond_distance
_geom_bond_site_symmetry_2
_geom_bond_publ_flag
W001 O00L 1.883(14) 3_666 ?
W001 O00R 1.666(11) . ?
W001 O00V 1.915(14) 3_666 ?
W001 O016 1.90(2) . ?
W001 O018 1.885(15) . ?
W001 O20 2.37(2) 3_666 ?
W001 O25 2.44(2) . ?
W001 O0 1.927(15) . ?
W002 O00L 1.900(14) . ?
W002 O00N 1.668(12) . ?
W002 O011 1.892(14) . ?
W002 O014 1.861(14) . ?
W002 O019 1.877(14) . ?
W002 O21 2.39(2) 3_666 ?
W002 O25 2.36(2) 3_666 ?
W003 O00G 1.690(12) . ?
W003 O00T 1.884(13) . ?
W003 O00V 1.872(14) . ?
W003 O011 1.888(13) . ?
W003 O015 1.895(14) . ?
W003 O24 2.33(2) . ?
W003 O25 2.40(2) 3_666 ?
W004 O00E 1.677(12) . ?
W004 O00T 1.920(14) . ?
W004 O012 1.884(14) . ?
W004 O014 1.913(15) 3_666 ?
W004 O01A 1.85(2) 3_666 ?
W004 O21 2.39(2) . ?
W004 O24 2.38(2) . ?
W004 O2 2.05(3) 3_666 ?
W005 O012 1.890(14) . ?
W005 O015 1.888(14) . ?
W005 O018 1.898(15) . ?
W005 O01B 1.848(18) . ?
W005 O20 2.40(2) 3_666 ?
W005 O24 2.47(2) . ?
W005 O1 1.680(12) . ?
W005 O01C 1.918(17) . ?
W006 O00C 1.664(12) . ?
W006 O016 1.89(2) . ?
W006 O019 1.933(14) . ?
W006 O01A 1.862(18) . ?
W006 O01B 1.900(19) . ?
W006 O20 2.37(2) 3_666 ?
W006 O21 2.43(2) 3_666 ?
W006 O01C 1.973(18) . ?
W006 O0 1.925(16) . ?
W006 O2 1.914(19) . ?
Si07 O20 1.66(2) . ?
Si07 O20 1.66(2) 3_666 ?
Si07 O21 1.614(19) 3_666 ?
Si07 O21 1.614(19) . ?
Si07 O24 1.64(2) 3_666 ?
Si07 O24 1.64(2) . ?
Si07 O25 1.61(2) . ?
Si07 O25 1.61(2) 3_666 ?
N00A H00A 0.8600 . ?
N00A C00Z 1.3900 . ?
N00A C00P 1.3900 . ?
C00Z H00Z 0.9300 . ?
C00Z C00O 1.3900 . ?
C00O H00O 0.9300 . ?
C00O C00M 1.3900 . ?
C00M C00S 1.3900 . ?
C00M C00K 1.379(10) . ?
C00S H00S 0.9300 . ?
C00S C00P 1.3900 . ?
C00P H00P 0.9300 . ?
C00H C013 1.3900 . ?
C00H C00U 1.3900 . ?
C00H C017 1.382(11) . ?
C013 H013 0.9300 . ?
C013 C00Q 1.3900 . ?
C00Q H00Q 0.9300 . ?
C00Q N00I 1.3900 . ?
N00I H00I 0.8600 . ?
N00I C14 1.3900 . ?
C14 H14 0.9300 . ?
C14 C00U 1.3900 . ?
C00U H00U 0.9300 . ?
C00K N00B 1.3900 . ?
C00K N009 1.3900 . ?
N00B C00J 1.3900 . ?
C00J N00D 1.3900 . ?
C00J C00X 1.368(10) . ?
N00D C017 1.3900 . ?
C017 N009 1.3900 . ?
C00Y H00Y 0.9300 . ?
C00Y C12 1.3900 . ?
C00Y C00X 1.3900 . ?
C12 H12 0.9300 . ?
C12 N00F 1.3900 . ?
N00F H00F 0.8600 . ?
N00F C010 1.3900 . ?
C010 H010 0.9300 . ?
C010 C00W 1.3900 . ?
C00W H00W 0.9300 . ?
C00W C00X 1.3900 . ?
O21 O25 1.81(3) . ?
C1 H1A 0.9600 . ?
C1 H1B 0.9600 . ?
C1 H1C 0.9600 . ?
C1 C3 1.44(4) . ?
N2 C3 1.18(4) . ?

loop_
_geom_torsion_atom_site_label_1
_geom_torsion_atom_site_label_2
_geom_torsion_atom_site_label_3
_geom_torsion_atom_site_label_4
_geom_torsion
_geom_torsion_site_symmetry_1
_geom_torsion_site_symmetry_2
_geom_torsion_site_symmetry_3
_geom_torsion_site_symmetry_4
_geom_torsion_publ_flag
W002 O21 O25 W001 78.2(13) 3_666 . . . ?
W002 O21 O25 W003 -76.6(15) 3_666 . . 3_666 ?
W002 O21 O25 Si07 -178.8(11) 3_666 . . . ?
W004 O21 O25 W001 3(3) . . . . ?
W004 O21 O25 W002 -75.2(14) . . . 3_666 ?
W004 O21 O25 W003 -151.9(12) . . . 3_666 ?
W004 O21 O25 Si07 106.0(16) . . . . ?
W006 O21 O25 W001 153.8(11) 3_666 . . . ?
W006 O21 O25 W002 75.7(13) 3_666 . . 3_666 ?
W006 O21 O25 W003 -1(3) 3_666 . . 3_666 ?
W006 O21 O25 Si07 -103.1(15) 3_666 . . . ?
Si07 O21 O25 W001 -103.1(16) . . . . ?
Si07 O21 O25 W002 178.8(11) . . . 3_666 ?
Si07 O21 O25 W003 102.1(17) . . . 3_666 ?
N00A C00Z C00O C00M 0.0 . . . . ?
C00Z N00A C00P C00S 0.0 . . . . ?
C00Z C00O C00M C00S 0.0 . . . . ?
C00Z C00O C00M C00K -176.9(11) . . . . ?
C00O C00M C00S C00P 0.0 . . . . ?
C00O C00M C00K N00B -5.3(10) . . . . ?
C00O C00M C00K N009 174.2(6) . . . . ?
C00M C00S C00P N00A 0.0 . . . . ?
C00M C00K N00B C00J 179.5(10) . . . . ?
C00M C00K N009 C017 -179.5(10) . . . . ?
C00S C00M C00K N00B 177.8(6) . . . . ?
C00S C00M C00K N009 -2.7(12) . . . . ?
C00P N00A C00Z C00O 0.0 . . . . ?
O00C W006 O016 W001 -109(5) . . . . ?
O00C W006 O01A W004 129(3) . . . 3_666 ?
O00E W004 O012 W005 155.6(13) . . . . ?
O00G W003 O00T W004 154.9(13) . . . . ?
O00G W003 O00V W001 -155.4(12) . . . 3_666 ?
O00G W003 O011 W002 155.4(13) . . . . ?
O00G W003 O015 W005 -155.1(13) . . . . ?
C00H C013 C00Q N00I 0.0 . . . . ?
C00H C017 N009 C00K 166.0(10) . . . . ?
C013 C00H C00U C14 0.0 . . . . ?
C013 C00H C017 N00D 8.0(12) . . . . ?
C013 C00H C017 N009 -158.0(7) . . . . ?
C013 C00Q N00I C14 0.0 . . . . ?
C00Q N00I C14 C00U 0.0 . . . . ?
N00I C14 C00U C00H 0.0 . . . . ?
C00U C00H C013 C00Q 0.0 . . . . ?
C00U C00H C017 N00D -173.4(7) . . . . ?
C00U C00H C017 N009 20.7(12) . . . . ?
C00K C00M C00S C00P 176.8(11) . . . . ?
C00K N00B C00J N00D 0.0 . . . . ?
C00K N00B C00J C00X 174.8(10) . . . . ?
N00B C00K N009 C017 0.0 . . . . ?
N00B C00J N00D C017 0.0 . . . . ?
N00B C00J C00X C00Y 31.8(11) . . . . ?
N00B C00J C00X C00W -144.3(7) . . . . ?
C00J N00D C017 C00H -165.7(10) . . . . ?
C00J N00D C017 N009 0.0 . . . . ?
N00D C00J C00X C00Y -153.4(7) . . . . ?
N00D C00J C00X C00W 30.5(12) . . . . ?
N00D C017 N009 C00K 0.0 . . . . ?
C017 C00H C013 C00Q 178.7(12) . . . . ?
C017 C00H C00U C14 -178.7(12) . . . . ?
N009 C00K N00B C00J 0.0 . . . . ?
O00L W001 O018 W005 101.5(14) 3_666 . . . ?
O00L W002 O011 W003 -54.4(14) . . . . ?
O00L W002 O014 W004 107.1(14) . . . 3_666 ?
O00L W002 O019 W006 -23(3) . . . . ?
O00N W002 O011 W003 -156.0(13) . . . . ?
O00N W002 O014 W004 -152.0(13) . . . 3_666 ?
O00N W002 O019 W006 154.7(12) . . . . ?
O00R W001 O018 W005 -159.2(13) . . . . ?
O00T W003 O00V W001 104.7(13) . . . 3_666 ?
O00T W003 O011 W002 -26(3) . . . . ?
O00T W003 O015 W005 -55.0(14) . . . . ?
O00T W004 O012 W005 54.9(14) . . . . ?
O00V W001 O018 W005 16(3) 3_666 . . . ?
O00V W003 O00T W004 -104.4(13) . . . . ?
O00V W003 O011 W002 54.9(13) . . . . ?
O00V W003 O015 W005 31(3) . . . . ?
C00Y C12 N00F C010 0.0 . . . . ?
C12 C00Y C00X C00J -176.1(11) . . . . ?
C12 C00Y C00X C00W 0.0 . . . . ?
C12 N00F C010 C00W 0.0 . . . . ?
N00F C010 C00W C00X 0.0 . . . . ?
C010 C00W C00X C00J 176.0(11) . . . . ?
C010 C00W C00X C00Y 0.0 . . . . ?
C00X C00J N00D C017 -174.7(10) . . . . ?
C00X C00Y C12 N00F 0.0 . . . . ?
O011 W002 O014 W004 35(3) . . . 3_666 ?
O011 W002 O019 W006 -103.8(13) . . . . ?
O011 W003 O00T W004 -23(3) . . . . ?
O011 W003 O00V W001 -54.6(13) . . . 3_666 ?
O011 W003 O015 W005 104.5(14) . . . . ?
O012 W005 O015 W003 52.8(14) . . . . ?
O012 W005 O018 W001 -100.8(14) . . . . ?
O012 W005 O01B W006 82(4) . . . . ?
O014 W002 O011 W003 17(3) . . . . ?
O014 W002 O019 W006 53.0(13) . . . . ?
O014 W004 O012 W005 -102.9(14) 3_666 . . . ?
O015 W003 O00T W004 54.1(14) . . . . ?
O015 W003 O00V W001 18(3) . . . 3_666 ?
O015 W003 O011 W002 -104.5(14) . . . . ?
O015 W005 O012 W004 -54.2(14) . . . . ?
O015 W005 O018 W001 -25(3) . . . . ?
O015 W005 O01B W006 149(4) . . . . ?
O016 W001 O018 W005 -41(2) . . . . ?
O016 W006 O01A W004 -121(4) . . . 3_666 ?
O018 W005 O012 W004 104.2(14) . . . . ?
O018 W005 O015 W003 -23(3) . . . . ?
O018 W005 O01B W006 -9(4) . . . . ?
O019 W002 O011 W003 104.3(14) . . . . ?
O019 W002 O014 W004 -52.0(14) . . . 3_666 ?
O019 W006 O016 W001 87(5) . . . . ?
O019 W006 O01A W004 28(4) . . . 3_666 ?
O01A W004 O012 W005 -9(3) 3_666 . . . ?
O01A W006 O016 W001 148(6) . . . . ?
O01B W005 O012 W004 10(2) . . . . ?
O01B W005 O015 W003 -93.1(18) . . . . ?
O01B W005 O018 W001 42.0(19) . . . . ?
O01B W006 O016 W001 10(5) . . . . ?
O01B W006 O01A W004 -41(5) . . . 3_666 ?
O20 W001 O018 W005 4.0(12) 3_666 . . . ?
O20 W005 O012 W004 41.8(14) 3_666 . . . ?
O20 W005 O015 W003 -41.4(14) 3_666 . . . ?
O20 W005 O018 W001 -4.0(12) 3_666 . . . ?
O20 W005 O01B W006 42(3) 3_666 . . . ?
O20 W006 O016 W001 44(4) 3_666 . . . ?
O20 W006 O01A W004 -68(4) 3_666 . . 3_666 ?
O20 Si07 O21 W002 -117.8(15) . . . 3_666 ?
O20 Si07 O21 W002 62.2(15) 3_666 . . 3_666 ?
O20 Si07 O21 W004 119.3(15) . . . . ?
O20 Si07 O21 W004 -60.7(15) 3_666 . . . ?
O20 Si07 O21 W006 -179.3(11) 3_666 . . 3_666 ?
O20 Si07 O21 W006 0.7(11) . . . 3_666 ?
O20 Si07 O21 O25 -119.2(13) . . . . ?
O20 Si07 O21 O25 60.8(13) 3_666 . . . ?
O20 Si07 O24 W003 -118.1(15) 3_666 . . . ?
O20 Si07 O24 W003 61.9(15) . . . . ?
O20 Si07 O24 W004 114.9(16) 3_666 . . . ?
O20 Si07 O24 W004 -65.1(16) . . . . ?
O20 Si07 O24 W005 -0.4(11) 3_666 . . . ?
O20 Si07 O24 W005 179.6(11) . . . . ?
O20 Si07 O25 W001 -0.6(10) 3_666 . . . ?
O20 Si07 O25 W001 179.4(10) . . . . ?
O20 Si07 O25 W002 -120.8(16) 3_666 . . 3_666 ?
O20 Si07 O25 W002 59.2(16) . . . 3_666 ?
O20 Si07 O25 W003 115.4(14) 3_666 . . 3_666 ?
O20 Si07 O25 W003 -64.6(14) . . . 3_666 ?
O20 Si07 O25 O21 -119.4(12) 3_666 . . . ?
O20 Si07 O25 O21 60.6(12) . . . . ?
O21 W002 O011 W003 39.4(14) 3_666 . . . ?
O21 W002 O014 W004 9.9(12) 3_666 . . 3_666 ?
O21 W002 O019 W006 -7.2(11) 3_666 . . . ?
O21 W004 O012 W005 -40.3(14) . . . . ?
O21 W006 O016 W001 88(5) 3_666 . . . ?
O21 W006 O01A W004 -28(3) 3_666 . . 3_666 ?
O21 Si07 O20 W001 58.1(14) 3_666 . . 3_666 ?
O21 Si07 O20 W001 -121.9(14) . . . 3_666 ?
O21 Si07 O20 W005 119.0(14) . . . 3_666 ?
O21 Si07 O20 W005 -61.0(14) 3_666 . . 3_666 ?
O21 Si07 O20 W006 179.2(11) 3_666 . . 3_666 ?
O21 Si07 O20 W006 -0.8(11) . . . 3_666 ?
O21 Si07 O24 W003 -56.0(17) 3_666 . . . ?
O21 Si07 O24 W003 124.0(17) . . . . ?
O21 Si07 O24 W004 177.1(12) 3_666 . . . ?
O21 Si07 O24 W004 -2.9(12) . . . . ?
O21 Si07 O24 W005 61.7(15) 3_666 . . . ?
O21 Si07 O24 W005 -118.3(15) . . . . ?
O21 Si07 O25 W001 118.9(15) . . . . ?
O21 Si07 O25 W001 -61.1(15) 3_666 . . . ?
O21 Si07 O25 W002 -1.4(13) . . . 3_666 ?
O21 Si07 O25 W002 178.6(13) 3_666 . . 3_666 ?
O21 Si07 O25 W003 -125.2(16) . . . 3_666 ?
O21 Si07 O25 W003 54.8(16) 3_666 . . 3_666 ?
O21 Si07 O25 O21 179.999(5) 3_666 . . . ?
O24 W003 O00T W004 -8.3(12) . . . . ?
O24 W003 O00V W001 40.7(13) . . . 3_666 ?
O24 W003 O011 W002 -39.9(14) . . . . ?
O24 W003 O015 W005 6.4(12) . . . . ?
O24 W004 O012 W005 -5.3(13) . . . . ?
O24 W005 O012 W004 5.2(12) . . . . ?
O24 W005 O015 W003 -6.2(12) . . . . ?
O24 W005 O018 W001 -39.6(15) . . . . ?
O24 W005 O01B W006 86(4) . . . . ?
O24 Si07 O20 W001 -61.4(14) . . . 3_666 ?
O24 Si07 O20 W001 118.6(14) 3_666 . . 3_666 ?
O24 Si07 O20 W005 -0.4(11) 3_666 . . 3_666 ?
O24 Si07 O20 W005 179.6(11) . . . 3_666 ?
O24 Si07 O20 W006 -120.2(14) 3_666 . . 3_666 ?
O24 Si07 O20 W006 59.8(14) . . . 3_666 ?
O24 Si07 O21 W002 125.8(16) . . . 3_666 ?
O24 Si07 O21 W002 -54.2(16) 3_666 . . 3_666 ?
O24 Si07 O21 W004 -177.1(12) 3_666 . . . ?
O24 Si07 O21 W004 2.9(12) . . . . ?
O24 Si07 O21 W006 64.3(15) 3_666 . . 3_666 ?
O24 Si07 O21 W006 -115.7(15) . . . 3_666 ?
O24 Si07 O21 O25 -55.6(14) 3_666 . . . ?
O24 Si07 O21 O25 124.4(14) . . . . ?
O24 Si07 O25 W001 63.3(15) . . . . ?
O24 Si07 O25 W001 -116.7(15) 3_666 . . . ?
O24 Si07 O25 W002 -57.0(18) . . . 3_666 ?
O24 Si07 O25 W002 123.0(18) 3_666 . . 3_666 ?
O24 Si07 O25 W003 179.3(12) . . . 3_666 ?
O24 Si07 O25 W003 -0.7(12) 3_666 . . 3_666 ?
O24 Si07 O25 O21 -55.6(13) . . . . ?
O24 Si07 O25 O21 124.4(13) 3_666 . . . ?
O25 W001 O018 W005 38.9(15) . . . . ?
O25 W002 O011 W003 7.4(12) 3_666 . . . ?
O25 W002 O014 W004 43.5(14) 3_666 . . 3_666 ?
O25 W002 O019 W006 -41.3(14) 3_666 . . . ?
O25 W003 O00T W004 -40.2(14) 3_666 . . . ?
O25 W003 O00V W001 5.3(11) 3_666 . . 3_666 ?
O25 W003 O011 W002 -7.4(12) 3_666 . . . ?
O25 W003 O015 W005 43.0(14) 3_666 . . . ?
O25 Si07 O20 W001 -0.6(11) 3_666 . . 3_666 ?
O25 Si07 O20 W001 179.4(11) . . . 3_666 ?
O25 Si07 O20 W005 -119.6(14) 3_666 . . 3_666 ?
O25 Si07 O20 W005 60.4(14) . . . 3_666 ?
O25 Si07 O20 W006 -59.4(14) . . . 3_666 ?
O25 Si07 O20 W006 120.6(14) 3_666 . . 3_666 ?
O25 Si07 O21 W002 -178.6(12) 3_666 . . 3_666 ?
O25 Si07 O21 W002 1.4(12) . . . 3_666 ?
O25 Si07 O21 W004 -121.5(16) . . . . ?
O25 Si07 O21 W004 58.5(16) 3_666 . . . ?
O25 Si07 O21 W006 119.9(16) . . . 3_666 ?
O25 Si07 O21 W006 -60.1(16) 3_666 . . 3_666 ?
O25 Si07 O21 O25 180.000(6) 3_666 . . . ?
O25 Si07 O24 W003 179.2(13) . . . . ?
O25 Si07 O24 W003 -0.8(13) 3_666 . . . ?
O25 Si07 O24 W004 52.3(17) . . . . ?
O25 Si07 O24 W004 -127.7(17) 3_666 . . . ?
O25 Si07 O24 W005 116.9(15) 3_666 . . . ?
O25 Si07 O24 W005 -63.1(15) . . . . ?
O1 W005 O012 W004 -155.1(13) . . . . ?
O1 W005 O015 W003 154.7(13) . . . . ?
O1 W005 O018 W001 157.6(13) . . . . ?
O1 W005 O01B W006 -114(4) . . . . ?
O01C W005 O012 W004 39(4) . . . . ?
O01C W005 O015 W003 -108.2(14) . . . . ?
O01C W005 O018 W001 62.1(15) . . . . ?
O0 W001 O018 W005 -60.6(15) . . . . ?
O2 W004 O012 W005 -37(5) 3_666 . . . ?
